data_4507077
loop_
_publ_author_name
'Nath, Bhaskar'
'Baruah, Jubaraj B.'

_publ_section_title
;
 Quasi-Isostructural Solvates of
 Bis(4-hydroxy-3,5-dimethylphenyl)(4-N,N-dimethylaminophenyl)methane
;
_journal_issue 12
_journal_name_full 'Crystal Growth &amp; Design'
_journal_page_first 6173
_journal_paper_doi 10.1021/cg3013427
_journal_volume 12
_journal_year 2012
_chemical_formula_sum 'C28 H35 N O3'
_chemical_formula_weight 433.57
_chemical_name_systematic
; 
 ? 
;
_space_group_IT_number 14
_symmetry_cell_setting monoclinic
_symmetry_space_group_name_Hall '-P 2ybc'
_symmetry_space_group_name_H-M 'P 1 21/c 1'
_atom_sites_solution_hydrogens geom
_atom_sites_solution_primary direct
_atom_sites_solution_secondary difmap
_audit_creation_method SHELXL-97
_cell_angle_alpha 90.00
_cell_angle_beta 101.881(3)
_cell_angle_gamma 90.00
_cell_formula_units_Z 4
_cell_length_a 12.1540(7)
_cell_length_b 11.8231(8)
_cell_length_c 17.9886(12)
_cell_measurement_temperature 296(2)
_cell_volume 2529.5(3)
_computing_cell_refinement 'Bruker SMART'
_computing_data_collection 'Bruker SMART'
_computing_data_reduction 'Bruker SAINT'
_computing_molecular_graphics 'Bruker SHELXTL'
_computing_publication_material 'Bruker SHELXTL'
_computing_structure_refinement 'SHELXL-97 (Sheldrick, 1997)'
_computing_structure_solution 'SHELXS-97 (Sheldrick, 1990)'
_diffrn_ambient_temperature 296(2)
_diffrn_measured_fraction_theta_full 0.986
_diffrn_measured_fraction_theta_max 0.986
_diffrn_measurement_device_type 'CCD area detector'
_diffrn_measurement_method 'phi and omega scans'
_diffrn_radiation_monochromator graphite
_diffrn_radiation_source 'fine-focus sealed tube'
_diffrn_radiation_type MoK\a
_diffrn_radiation_wavelength 0.71073
_diffrn_reflns_av_R_equivalents 0.1354
_diffrn_reflns_av_sigmaI/netI 0.0697
_diffrn_reflns_limit_h_max 13
_diffrn_reflns_limit_h_min -14
_diffrn_reflns_limit_k_max 14
_diffrn_reflns_limit_k_min -14
_diffrn_reflns_limit_l_max 21
_diffrn_reflns_limit_l_min -21
_diffrn_reflns_number 27884
_diffrn_reflns_theta_full 25.25
_diffrn_reflns_theta_max 25.25
_diffrn_reflns_theta_min 1.71
_exptl_absorpt_coefficient_mu 0.073
_exptl_absorpt_correction_type none
_exptl_crystal_colour red
_exptl_crystal_density_diffrn 1.138
_exptl_crystal_density_method 'not measured'
_exptl_crystal_description plate
_exptl_crystal_F_000 936
_exptl_crystal_size_max 0.33
_exptl_crystal_size_mid 0.24
_exptl_crystal_size_min 0.16
_refine_diff_density_max 0.424
_refine_diff_density_min -0.297
_refine_diff_density_rms 0.050
_refine_ls_extinction_method none
_refine_ls_goodness_of_fit_ref 0.975
_refine_ls_hydrogen_treatment constr
_refine_ls_matrix_type full
_refine_ls_number_parameters 299
_refine_ls_number_reflns 4525
_refine_ls_number_restraints 0
_refine_ls_restrained_S_all 0.975
_refine_ls_R_factor_all 0.1010
_refine_ls_R_factor_gt 0.0658
_refine_ls_shift/su_max 0.001
_refine_ls_shift/su_mean 0.000
_refine_ls_structure_factor_coef Fsqd
_refine_ls_weighting_details 'calc w=1/[\s^2^(Fo^2^)+(0.1201P)^2^+0.0000P] where P=(Fo^2^+2Fc^2^)/3'
_refine_ls_weighting_scheme calc
_refine_ls_wR_factor_gt 0.1865
_refine_ls_wR_factor_ref 0.2055
_reflns_number_gt 2557
_reflns_number_total 4525
_reflns_threshold_expression >2sigma(I)
_cod_data_source_file cg3013427_si_001.cif
_cod_data_source_block nndbpmeoh_0m
_cod_depositor_comments
;
The following automatic conversions were performed:

'_symmetry_cell_setting' value 'Monoclinic' changed to 'monoclinic'
according to /home/saulius/struct/CIF-dictionaries/cif_core.dic
dictionary named 'cif_core.dic' version 2.4.2 from 2011-04-26.

Automatic conversion script
Id: cif_fix_values 1891 2012-01-12 08:04:46Z andrius 
;
_cod_original_sg_symbol_H-M 'P2(1)/c  '
_cod_database_code 4507077

loop_
_symmetry_equiv_pos_as_xyz
'x, y, z'
'-x, y+1/2, -z+1/2'
'-x, -y, -z'
'x, -y-1/2, z-1/2'

loop_
_atom_site_label
_atom_site_type_symbol
_atom_site_fract_x
_atom_site_fract_y
_atom_site_fract_z
_atom_site_U_iso_or_equiv
_atom_site_adp_type
_atom_site_occupancy
_atom_site_symmetry_multiplicity
_atom_site_calc_flag
_atom_site_refinement_flags
C10 C 0.91304(17) 0.83424(19) 0.88137(13) 0.0496(6) Uani 1 1 d .
C12 C 0.8671(2) 1.0237(2) 0.83386(14) 0.0579(7) Uani 1 1 d .
H12 H 0.8512 1.0983 0.8443 0.069 Uiso 1 1 calc R
C11 C 0.8879(2) 0.9463(2) 0.89231(14) 0.0584(7) Uani 1 1 d .
H11 H 0.8848 0.9703 0.9411 0.070 Uiso 1 1 calc R
C15 C 0.9170(2) 0.8037(2) 0.80858(15) 0.0632(7) Uani 1 1 d .
H15 H 0.9345 0.7293 0.7991 0.076 Uiso 1 1 calc R
C13 C 0.8695(2) 0.9929(2) 0.75992(15) 0.0598(7) Uani 1 1 d .
C14 C 0.8960(2) 0.8794(2) 0.74835(15) 0.0679(7) Uani 1 1 d .
H14 H 0.8995 0.8548 0.6998 0.081 Uiso 1 1 calc R
C2 C 0.77947(18) 0.84777(18) 1.10103(13) 0.0484(6) Uani 1 1 d .
C6 C 0.65962(19) 0.7169(2) 1.01741(15) 0.0578(7) Uani 1 1 d .
C3 C 0.86257(18) 0.83042(18) 1.05866(13) 0.0508(6) Uani 1 1 d .
H3 H 0.9311 0.8675 1.0732 0.061 Uiso 1 1 calc R
C1 C 0.67790(19) 0.79126(19) 1.07821(14) 0.0524(6) Uani 1 1 d .
C5 C 0.74424(19) 0.70340(19) 0.97705(15) 0.0575(7) Uani 1 1 d .
H5 H 0.7322 0.6544 0.9357 0.069 Uiso 1 1 calc R
C4 C 0.84637(17) 0.76002(18) 0.99579(13) 0.0488(6) Uani 1 1 d .
C8 C 0.8005(2) 0.9256(2) 1.16894(15) 0.0643(7) Uani 1 1 d .
H8A H 0.7520 0.9903 1.1585 0.096 Uiso 1 1 calc R
H8B H 0.8775 0.9499 1.1791 0.096 Uiso 1 1 calc R
H8C H 0.7853 0.8861 1.2124 0.096 Uiso 1 1 calc R
C24 C 1.3329(2) 0.9011(2) 1.01308(18) 0.0812(9) Uani 1 1 d .
H24A H 1.3490 0.9515 1.0558 0.122 Uiso 1 1 calc R
H24B H 1.3040 0.9435 0.9678 0.122 Uiso 1 1 calc R
H24C H 1.4006 0.8629 1.0078 0.122 Uiso 1 1 calc R
C25 C 1.2165(2) 0.5687(2) 1.15637(16) 0.0735(8) Uani 1 1 d .
H25A H 1.1500 0.5262 1.1589 0.110 Uiso 1 1 calc R
H25B H 1.2436 0.6057 1.2041 0.110 Uiso 1 1 calc R
H25C H 1.2733 0.5184 1.1457 0.110 Uiso 1 1 calc R
C7 C 0.5504(2) 0.6516(3) 0.9949(2) 0.0923(10) Uani 1 1 d .
H7A H 0.5564 0.5987 0.9555 0.138 Uiso 1 1 calc R
H7B H 0.4899 0.7034 0.9767 0.138 Uiso 1 1 calc R
H7C H 0.5357 0.6116 1.0382 0.138 Uiso 1 1 calc R
C19 C 1.0820(2) 0.6650(2) 1.04937(14) 0.0558(6) Uani 1 1 d .
H19 H 1.0268 0.6149 1.0577 0.067 Uiso 1 1 calc R
C23 C 1.13699(18) 0.81955(19) 0.98142(14) 0.0519(6) Uani 1 1 d .
H23 H 1.1198 0.8741 0.9436 0.062 Uiso 1 1 calc R
C9 C 0.93331(18) 0.74848(19) 0.94584(13) 0.0511(6) Uani 1 1 d .
H9 H 0.9201 0.6741 0.9216 0.061 Uiso 1 1 calc R
C18 C 1.05373(18) 0.74519(19) 0.99264(13) 0.0501(6) Uani 1 1 d .
C20 C 1.1892(2) 0.6558(2) 1.09438(14) 0.0550(6) Uani 1 1 d .
C22 C 1.24643(19) 0.81480(19) 1.02551(14) 0.0547(6) Uani 1 1 d .
C21 C 1.27037(19) 0.7324(2) 1.08160(14) 0.0562(7) Uani 1 1 d .
C16 C 0.8129(3) 1.1832(2) 0.71341(18) 0.0900(10) Uani 1 1 d .
H16A H 0.7427 1.1805 0.7300 0.135 Uiso 1 1 calc R
H16B H 0.8037 1.2263 0.6673 0.135 Uiso 1 1 calc R
H16C H 0.8689 1.2183 0.7519 0.135 Uiso 1 1 calc R
C17 C 0.8280(3) 1.0318(3) 0.62301(17) 0.0994(11) Uani 1 1 d .
H17A H 0.8970 1.0046 0.6115 0.149 Uiso 1 1 calc R
H17B H 0.8000 1.0935 0.5897 0.149 Uiso 1 1 calc R
H17C H 0.7736 0.9719 0.6161 0.149 Uiso 1 1 calc R
N1 N 0.8479(2) 1.0700(2) 0.69995(14) 0.0822(7) Uani 1 1 d .
O1 O 0.59141(14) 0.80483(16) 1.11707(11) 0.0732(6) Uani 1 1 d .
H1 H 0.6055 0.8585 1.1464 0.110 Uiso 1 1 calc R
O2 O 1.37464(14) 0.72095(17) 1.12880(11) 0.0778(6) Uani 1 1 d .
H2 H 1.4202 0.7609 1.1133 0.117 Uiso 1 1 calc R
C27 C 0.5164(3) 0.5502(3) 0.2862(2) 0.1015(12) Uani 1 1 d .
C26 C 0.5598(6) 0.6627(5) 0.3108(4) 0.221(3) Uani 1 1 d .
H26A H 0.4981 0.7124 0.3129 0.331 Uiso 1 1 calc R
H26B H 0.6018 0.6918 0.2753 0.331 Uiso 1 1 calc R
H26C H 0.6078 0.6575 0.3602 0.331 Uiso 1 1 calc R
C28 C 0.5555(5) 0.5123(6) 0.2183(4) 0.200(3) Uani 1 1 d .
H28A H 0.5335 0.4350 0.2076 0.299 Uiso 1 1 calc R
H28B H 0.6359 0.5181 0.2271 0.299 Uiso 1 1 calc R
H28C H 0.5226 0.5589 0.1759 0.299 Uiso 1 1 calc R
O3 O 0.4585(3) 0.4960(5) 0.3131(3) 0.276(3) Uani 1 1 d .

loop_
_atom_site_aniso_label
_atom_site_aniso_U_11
_atom_site_aniso_U_22
_atom_site_aniso_U_33
_atom_site_aniso_U_23
_atom_site_aniso_U_13
_atom_site_aniso_U_12
C10 0.0327(13) 0.0633(15) 0.0511(15) -0.0112(12) 0.0044(11) -0.0011(10)
C12 0.0522(15) 0.0599(15) 0.0611(17) -0.0086(13) 0.0105(13) -0.0014(11)
C11 0.0533(15) 0.0676(16) 0.0532(16) -0.0128(13) 0.0088(12) -0.0001(12)
C15 0.0560(16) 0.0657(16) 0.0672(19) -0.0168(14) 0.0108(14) 0.0016(12)
C13 0.0478(15) 0.0729(17) 0.0588(17) -0.0042(14) 0.0113(13) -0.0073(11)
C14 0.0729(18) 0.0755(18) 0.0558(17) -0.0174(14) 0.0144(14) -0.0009(14)
C2 0.0384(13) 0.0545(13) 0.0498(14) 0.0019(11) 0.0036(11) -0.0007(10)
C6 0.0411(15) 0.0626(15) 0.0684(17) -0.0039(13) 0.0084(13) -0.0124(11)
C3 0.0312(13) 0.0604(13) 0.0590(15) -0.0046(12) 0.0050(11) -0.0058(10)
C1 0.0371(13) 0.0613(14) 0.0597(16) 0.0051(12) 0.0121(11) -0.0003(10)
C5 0.0459(15) 0.0583(14) 0.0654(16) -0.0077(12) 0.0045(13) -0.0098(11)
C4 0.0362(13) 0.0518(12) 0.0562(15) -0.0037(11) 0.0047(11) -0.0024(10)
C8 0.0472(15) 0.0781(17) 0.0670(17) -0.0101(14) 0.0107(13) -0.0025(12)
C24 0.0443(16) 0.0919(19) 0.103(2) 0.0250(17) 0.0041(15) -0.0103(13)
C25 0.0648(18) 0.0702(17) 0.084(2) 0.0167(14) 0.0114(15) 0.0027(13)
C7 0.0580(19) 0.106(2) 0.116(3) -0.023(2) 0.0250(18) -0.0383(16)
C19 0.0446(15) 0.0585(14) 0.0663(17) -0.0002(12) 0.0160(13) -0.0011(11)
C23 0.0404(14) 0.0588(14) 0.0567(15) 0.0002(11) 0.0103(11) 0.0035(10)
C9 0.0387(13) 0.0568(13) 0.0562(15) -0.0136(11) 0.0057(11) -0.0012(10)
C18 0.0400(13) 0.0559(13) 0.0545(15) -0.0100(11) 0.0100(11) 0.0039(10)
C20 0.0447(15) 0.0604(14) 0.0605(16) 0.0004(12) 0.0122(12) 0.0043(11)
C22 0.0382(14) 0.0650(15) 0.0612(16) 0.0037(12) 0.0105(12) 0.0014(10)
C21 0.0377(14) 0.0664(15) 0.0626(16) 0.0013(13) 0.0059(12) 0.0063(11)
C16 0.104(2) 0.078(2) 0.092(2) 0.0130(17) 0.027(2) -0.0025(17)
C17 0.127(3) 0.110(3) 0.065(2) 0.0043(18) 0.028(2) 0.001(2)
N1 0.106(2) 0.0784(17) 0.0638(16) -0.0010(13) 0.0212(15) 0.0029(13)
O1 0.0452(11) 0.0962(15) 0.0833(15) -0.0056(10) 0.0249(10) -0.0117(9)
O2 0.0393(10) 0.1034(15) 0.0849(14) 0.0246(11) -0.0007(10) 0.0002(9)
C27 0.053(2) 0.122(3) 0.121(3) 0.053(3) -0.002(2) -0.0053(18)
C26 0.241(7) 0.180(5) 0.207(6) -0.050(5) -0.033(5) -0.019(5)
C28 0.151(5) 0.262(7) 0.177(5) -0.037(5) 0.011(4) 0.104(5)
O3 0.083(2) 0.386(6) 0.346(6) 0.264(6) 0.013(3) -0.035(3)

loop_
_atom_type_symbol
_atom_type_description
_atom_type_scat_dispersion_real
_atom_type_scat_dispersion_imag
_atom_type_scat_source
C C 0.0033 0.0016 'International Tables Vol C Tables 4.2.6.8 and 6.1.1.4'
H H 0.0000 0.0000 'International Tables Vol C Tables 4.2.6.8 and 6.1.1.4'
N N 0.0061 0.0033 'International Tables Vol C Tables 4.2.6.8 and 6.1.1.4'
O O 0.0106 0.0060 'International Tables Vol C Tables 4.2.6.8 and 6.1.1.4'

loop_
_geom_angle_atom_site_label_1
_geom_angle_atom_site_label_2
_geom_angle_atom_site_label_3
_geom_angle
C15 C10 C11 116.2(2)
C15 C10 C9 121.4(2)
C11 C10 C9 122.4(2)
C11 C12 C13 121.4(2)
C12 C11 C10 122.6(2)
C10 C15 C14 122.7(2)
C12 C13 N1 122.2(2)
C12 C13 C14 116.3(2)
N1 C13 C14 121.4(2)
C15 C14 C13 120.7(2)
C1 C2 C3 117.7(2)
C1 C2 C8 121.6(2)
C3 C2 C8 120.6(2)
C5 C6 C1 118.1(2)
C5 C6 C7 120.4(2)
C1 C6 C7 121.5(2)
C4 C3 C2 122.4(2)
C6 C1 O1 117.2(2)
C6 C1 C2 121.8(2)
O1 C1 C2 121.0(2)
C6 C5 C4 122.7(2)
C3 C4 C5 117.2(2)
C3 C4 C9 122.32(19)
C5 C4 C9 120.4(2)
C18 C19 C20 123.0(2)
C18 C23 C22 121.9(2)
C10 C9 C4 111.45(18)
C10 C9 C18 114.98(18)
C4 C9 C18 112.18(18)
C19 C18 C23 117.7(2)
C19 C18 C9 119.1(2)
C23 C18 C9 123.2(2)
C19 C20 C21 117.6(2)
C19 C20 C25 121.6(2)
C21 C20 C25 120.8(2)
C21 C22 C23 118.1(2)
C21 C22 C24 122.1(2)
C23 C22 C24 119.7(2)
O2 C21 C22 123.0(2)
O2 C21 C20 115.3(2)
C22 C21 C20 121.7(2)
C13 N1 C17 120.7(2)
C13 N1 C16 119.5(2)
C17 N1 C16 117.3(3)
O3 C27 C26 127.0(6)
O3 C27 C28 121.3(6)
C26 C27 C28 111.7(5)

loop_
_geom_bond_atom_site_label_1
_geom_bond_atom_site_label_2
_geom_bond_distance
C10 C15 1.369(3)
C10 C11 1.383(3)
C10 C9 1.522(3)
C12 C11 1.378(3)
C12 C13 1.385(3)
C15 C14 1.388(3)
C13 N1 1.395(3)
C13 C14 1.406(4)
C2 C1 1.389(3)
C2 C3 1.400(3)
C2 C8 1.508(3)
C6 C5 1.385(3)
C6 C1 1.385(3)
C6 C7 1.517(3)
C3 C4 1.385(3)
C1 O1 1.386(3)
C5 C4 1.389(3)
C4 C9 1.527(3)
C24 C22 1.514(3)
C25 C20 1.504(3)
C19 C18 1.384(3)
C19 C20 1.389(3)
C23 C18 1.386(3)
C23 C22 1.403(3)
C9 C18 1.531(3)
C20 C21 1.393(3)
C22 C21 1.389(3)
C21 O2 1.379(3)
C16 N1 1.440(4)
C17 N1 1.428(4)
C27 O3 1.132(4)
C27 C26 1.464(6)
C27 C28 1.469(6)

loop_
_cod_related_entry_id
_cod_related_entry_database
_cod_related_entry_code
1 ChemSpider 30652490
